data_1558965
loop_
_publ_author_name
'Sarkar, Sujan K.'
'Ranaweera, R. A. A. Upul'
'Merugu, Rajkumar'
'Abdelaziz, Nayera M.'
'Robinson, Jendai E.'
'Day, Heidi A.'
'Krause, Jeanette A.'
'Gudmundsdottir, Anna D.'

_publ_section_title
;
 Comparison of the Photochemistry of Acyclic and Cyclic
 4-(4-Methoxy-Phenyl)-4-Oxo-but-2-Enoate Ester Derivatives.
;
_journal_name_full 'The journal of physical chemistry. A'
_journal_paper_doi 10.1021/acs.jpca.0c04319
_journal_year 2020
_chemical_formula_moiety 'C16 H18 O4'
_chemical_formula_sum 'C16 H18 O4'
_chemical_formula_weight 274.30
_space_group_crystal_system monoclinic
_space_group_IT_number 14
_space_group_name_Hall '-P 2ybc'
_space_group_name_H-M_alt 'P 1 21/c 1'
_atom_sites_solution_hydrogens geom
_atom_sites_solution_primary direct
_atom_sites_solution_secondary difmap
_audit_creation_method SHELXL-2017/1
_cell_angle_alpha 90
_cell_angle_beta 96.815(4)
_cell_angle_gamma 90
_cell_formula_units_Z 4
_cell_length_a 11.484(3)
_cell_length_b 9.814(3)
_cell_length_c 12.602(3)
_cell_measurement_reflns_used 6968
_cell_measurement_temperature 150(2)
_cell_measurement_theta_max 31.06
_cell_measurement_theta_min 2.88
_cell_volume 1410.3(7)
_computing_cell_refinement 'Bruker SAINT v8.27B'
_computing_data_collection 'Bruker APEX2 v2013.2.0'
_computing_data_reduction 'Bruker SAINT v8.27B'
_computing_molecular_graphics 'Bruker SHELXTL v6.14'
_computing_publication_material 'Bruker SHELXTL v6.14'
_computing_structure_refinement 'SHELXL-2017/1 (Sheldrick, 2017)'
_computing_structure_solution 'Bruker SHELXTL v6.14'
_diffrn_ambient_temperature 150(2)
_diffrn_measured_fraction_theta_full 0.988
_diffrn_measured_fraction_theta_max 0.991
_diffrn_measurement_device_type 'Bruker AXS APEXII CCD diffractometer'
_diffrn_measurement_method 'omega scans'
_diffrn_radiation_monochromator 'Si-<111> channel cut crystal'
_diffrn_radiation_source synchrotron
_diffrn_radiation_type synchrotron
_diffrn_radiation_wavelength 0.77490
_diffrn_reflns_av_R_equivalents 0.0606
_diffrn_reflns_av_unetI/netI 0.0465
_diffrn_reflns_Laue_measured_fraction_full 0.988
_diffrn_reflns_Laue_measured_fraction_max 0.991
_diffrn_reflns_limit_h_max 15
_diffrn_reflns_limit_h_min -15
_diffrn_reflns_limit_k_max 13
_diffrn_reflns_limit_k_min -13
_diffrn_reflns_limit_l_max 16
_diffrn_reflns_limit_l_min -16
_diffrn_reflns_number 17067
_diffrn_reflns_point_group_measured_fraction_full 0.988
_diffrn_reflns_point_group_measured_fraction_max 0.991
_diffrn_reflns_theta_full 27.706
_diffrn_reflns_theta_max 31.071
_diffrn_reflns_theta_min 2.876
_exptl_absorpt_coefficient_mu 0.111
_exptl_absorpt_correction_T_max 0.746
_exptl_absorpt_correction_T_min 0.696
_exptl_absorpt_correction_type multi-scan
_exptl_absorpt_process_details 'SADABS v2008/1 (Sheldrick)'
_exptl_crystal_colour colorless
_exptl_crystal_density_diffrn 1.292
_exptl_crystal_description plate
_exptl_crystal_F_000 584
_exptl_crystal_size_max 0.060
_exptl_crystal_size_mid 0.050
_exptl_crystal_size_min 0.020
_refine_diff_density_max 0.578
_refine_diff_density_min -0.208
_refine_diff_density_rms 0.047
_refine_ls_extinction_method none
_refine_ls_goodness_of_fit_ref 1.051
_refine_ls_hydrogen_treatment constr
_refine_ls_matrix_type full
_refine_ls_number_parameters 183
_refine_ls_number_reflns 3460
_refine_ls_number_restraints 0
_refine_ls_restrained_S_all 1.051
_refine_ls_R_factor_all 0.0513
_refine_ls_R_factor_gt 0.0455
_refine_ls_shift/su_max 0.000
_refine_ls_shift/su_mean 0.000
_refine_ls_structure_factor_coef Fsqd
_refine_ls_weighting_details 'w=1/[\s^2^(Fo^2^)+(0.0704P)^2^+0.3798P] where P=(Fo^2^+2Fc^2^)/3'
_refine_ls_weighting_scheme calc
_refine_ls_wR_factor_gt 0.1270
_refine_ls_wR_factor_ref 0.1325
_reflns_Friedel_coverage 0.000
_reflns_number_gt 2998
_reflns_number_total 3460
_reflns_threshold_expression 'I > 2\s(I)'
_cod_data_source_file jp0c04319_si_002.cif
_cod_data_source_block 2
_cod_original_cell_volume 1410.3(6)
_cod_original_sg_symbol_H-M 'P 21/c'
_cod_database_code 1558965
_shelx_shelxl_version_number 2017/1
_shelx_space_group_comment
;
The symmetry employed for this shelxl refinement is uniquely defined
by the following loop, which should always be used as a source of
symmetry information in preference to the above space-group names.
They are only intended as comments.
;
_shelx_estimated_absorpt_t_min 0.993
_shelx_estimated_absorpt_t_max 0.998

loop_
_space_group_symop_operation_xyz
'x, y, z'
'-x, y+1/2, -z+1/2'
'-x, -y, -z'
'x, -y-1/2, z-1/2'

loop_
_atom_site_label
_atom_site_type_symbol
_atom_site_fract_x
_atom_site_fract_y
_atom_site_fract_z
_atom_site_U_iso_or_equiv
_atom_site_adp_type
_atom_site_occupancy
_atom_site_site_symmetry_order
_atom_site_calc_flag
_atom_site_refinement_flags_posn
_atom_site_refinement_flags_adp
_atom_site_refinement_flags_occupancy
_atom_site_disorder_assembly
_atom_site_disorder_group
O1 O 0.23689(8) 0.41681(9) 1.04438(7) 0.0288(2) Uani 1 1 d . . . . .
O2 O 0.16052(8) 0.57351(9) 0.92611(7) 0.0300(2) Uani 1 1 d . . . . .
O3 O 0.26577(8) 0.67703(9) 0.71349(7) 0.0286(2) Uani 1 1 d . . . . .
O4 O -0.25247(8) 0.49590(10) 0.55624(8) 0.0299(2) Uani 1 1 d . . . . .
C1 C 0.16263(14) 0.46938(15) 1.12009(11) 0.0364(3) Uani 1 1 d . . . . .
H1A H 0.171932 0.413174 1.184819 0.055 Uiso 1 1 calc R U . . .
H1B H 0.080594 0.467018 1.088122 0.055 Uiso 1 1 calc R U . . .
H1C H 0.185113 0.563536 1.138568 0.055 Uiso 1 1 calc R U . . .
C2 C 0.22750(10) 0.48024(12) 0.94907(9) 0.0221(2) Uani 1 1 d . . . . .
C3 C 0.30733(10) 0.41785(12) 0.87761(9) 0.0218(2) Uani 1 1 d . . . . .
C4 C 0.39904(11) 0.31843(14) 0.92602(10) 0.0292(3) Uani 1 1 d . . . . .
H4A H 0.360918 0.230894 0.940176 0.035 Uiso 1 1 calc R U . . .
H4B H 0.436389 0.354749 0.995098 0.035 Uiso 1 1 calc R U . . .
C5 C 0.49314(12) 0.29357(17) 0.85177(11) 0.0359(3) Uani 1 1 d . . . . .
H5A H 0.543973 0.374969 0.851099 0.043 Uiso 1 1 calc R U . . .
H5B H 0.542768 0.215414 0.878365 0.043 Uiso 1 1 calc R U . . .
C6 C 0.43609(12) 0.26416(15) 0.73968(10) 0.0342(3) Uani 1 1 d . . . . .
H6A H 0.383165 0.184701 0.740948 0.041 Uiso 1 1 calc R U . . .
H6B H 0.497227 0.241261 0.693448 0.041 Uiso 1 1 calc R U . . .
C7 C 0.36648(11) 0.38690(14) 0.69388(10) 0.0277(3) Uani 1 1 d . . . . .
H7A H 0.421290 0.455101 0.669947 0.033 Uiso 1 1 calc R U . . .
H7B H 0.312888 0.357877 0.630558 0.033 Uiso 1 1 calc R U . . .
C8 C 0.29549(10) 0.45268(12) 0.77377(9) 0.0212(2) Uani 1 1 d . . . . .
C9 C 0.21880(10) 0.56669(11) 0.72451(9) 0.0210(2) Uani 1 1 d . . . . .
C10 C 0.09577(10) 0.54061(11) 0.68083(8) 0.0199(2) Uani 1 1 d . . . . .
C11 C 0.03422(11) 0.64301(12) 0.62001(9) 0.0233(2) Uani 1 1 d . . . . .
H11A H 0.072630 0.725905 0.606615 0.028 Uiso 1 1 calc R U . . .
C12 C -0.08106(11) 0.62437(12) 0.57970(9) 0.0243(3) Uani 1 1 d . . . . .
H12A H -0.122293 0.694510 0.539089 0.029 Uiso 1 1 calc R U . . .
C13 C -0.13780(10) 0.50210(12) 0.59842(9) 0.0223(2) Uani 1 1 d . . . . .
C14 C -0.07745(10) 0.39721(12) 0.65600(9) 0.0227(2) Uani 1 1 d . . . . .
H14A H -0.115178 0.313110 0.667012 0.027 Uiso 1 1 calc R U . . .
C15 C 0.03908(10) 0.41822(11) 0.69698(9) 0.0211(2) Uani 1 1 d . . . . .
H15A H 0.080777 0.347696 0.736744 0.025 Uiso 1 1 calc R U . . .
C16 C -0.31735(13) 0.37749(16) 0.57728(13) 0.0402(4) Uani 1 1 d . . . . .
H16A H -0.399870 0.390250 0.549033 0.060 Uiso 1 1 calc R U . . .
H16B H -0.311196 0.362149 0.654588 0.060 Uiso 1 1 calc R U . . .
H16C H -0.285701 0.298494 0.542728 0.060 Uiso 1 1 calc R U . . .

loop_
_atom_site_aniso_label
_atom_site_aniso_U_11
_atom_site_aniso_U_22
_atom_site_aniso_U_33
_atom_site_aniso_U_23
_atom_site_aniso_U_13
_atom_site_aniso_U_12
O1 0.0370(5) 0.0305(5) 0.0205(4) 0.0032(3) 0.0104(4) 0.0097(4)
O2 0.0333(5) 0.0304(5) 0.0274(5) 0.0042(3) 0.0082(4) 0.0103(4)
O3 0.0262(4) 0.0265(4) 0.0330(5) 0.0042(4) 0.0036(4) -0.0044(3)
O4 0.0230(4) 0.0328(5) 0.0322(5) 0.0051(4) -0.0043(3) 0.0002(3)
C1 0.0470(8) 0.0407(7) 0.0245(6) 0.0033(5) 0.0165(6) 0.0143(6)
C2 0.0233(5) 0.0234(5) 0.0200(5) 0.0001(4) 0.0041(4) -0.0003(4)
C3 0.0203(5) 0.0244(5) 0.0211(5) 0.0003(4) 0.0039(4) 0.0017(4)
C4 0.0284(6) 0.0370(7) 0.0223(5) 0.0053(5) 0.0039(5) 0.0116(5)
C5 0.0275(6) 0.0498(8) 0.0303(6) 0.0012(6) 0.0034(5) 0.0117(6)
C6 0.0336(7) 0.0423(7) 0.0271(6) -0.0022(5) 0.0055(5) 0.0139(6)
C7 0.0267(6) 0.0369(7) 0.0203(5) 0.0012(5) 0.0061(4) 0.0073(5)
C8 0.0184(5) 0.0239(5) 0.0217(5) -0.0004(4) 0.0039(4) -0.0003(4)
C9 0.0222(5) 0.0233(5) 0.0183(5) 0.0005(4) 0.0055(4) 0.0005(4)
C10 0.0213(5) 0.0209(5) 0.0180(5) 0.0001(4) 0.0036(4) 0.0014(4)
C11 0.0274(6) 0.0194(5) 0.0232(5) 0.0016(4) 0.0038(4) 0.0004(4)
C12 0.0272(6) 0.0220(5) 0.0232(5) 0.0031(4) 0.0005(4) 0.0054(4)
C13 0.0220(5) 0.0267(6) 0.0178(5) -0.0011(4) 0.0016(4) 0.0020(4)
C14 0.0248(5) 0.0223(5) 0.0210(5) 0.0013(4) 0.0029(4) -0.0017(4)
C15 0.0234(5) 0.0202(5) 0.0196(5) 0.0027(4) 0.0024(4) 0.0022(4)
C16 0.0271(7) 0.0421(8) 0.0482(8) 0.0097(6) -0.0091(6) -0.0091(6)

loop_
_atom_type_symbol
_atom_type_description
_atom_type_scat_dispersion_real
_atom_type_scat_dispersion_imag
_atom_type_scat_source
C C 0.0040 0.0020 'L. Kissel & R.H. Pratt, Acta Cryst A (1990), A46, 170-175'
H H 0.0000 0.0000 'International Tables Vol C Tables 4.2.6.8 and 6.1.1.4'
O O 0.0132 0.0074 'L. Kissel & R.H. Pratt, Acta Cryst A (1990), A46, 170-175'

loop_
_geom_angle_atom_site_label_1
_geom_angle_atom_site_label_2
_geom_angle_atom_site_label_3
_geom_angle
_geom_angle_site_symmetry_1
_geom_angle_site_symmetry_3
_geom_angle_publ_flag
C2 O1 C1 115.60(10) . . ?
C13 O4 C16 117.87(10) . . ?
O2 C2 O1 123.05(11) . . ?
O2 C2 C3 125.88(11) . . ?
O1 C2 C3 111.06(10) . . ?
C8 C3 C2 119.04(10) . . ?
C8 C3 C4 122.88(10) . . ?
C2 C3 C4 118.08(10) . . ?
C3 C4 C5 111.42(10) . . ?
C6 C5 C4 110.01(11) . . ?
C5 C6 C7 110.68(11) . . ?
C8 C7 C6 112.68(10) . . ?
C3 C8 C9 125.11(10) . . ?
C3 C8 C7 122.63(11) . . ?
C9 C8 C7 112.10(9) . . ?
O3 C9 C10 121.72(10) . . ?
O3 C9 C8 117.27(10) . . ?
C10 C9 C8 120.67(10) . . ?
C15 C10 C11 118.93(11) . . ?
C15 C10 C9 122.57(10) . . ?
C11 C10 C9 118.50(10) . . ?
C12 C11 C10 120.52(11) . . ?
C11 C12 C13 120.00(11) . . ?
O4 C13 C14 124.59(11) . . ?
O4 C13 C12 114.89(10) . . ?
C14 C13 C12 120.53(11) . . ?
C15 C14 C13 118.70(11) . . ?
C14 C15 C10 121.29(10) . . ?

loop_
_geom_bond_atom_site_label_1
_geom_bond_atom_site_label_2
_geom_bond_distance
_geom_bond_site_symmetry_2
_geom_bond_publ_flag
O1 C2 1.3457(14) . ?
O1 C1 1.4481(15) . ?
O2 C2 1.2085(15) . ?
O3 C9 1.2250(15) . ?
O4 C13 1.3618(15) . ?
O4 C16 1.4222(17) . ?
C2 C3 1.4907(16) . ?
C3 C8 1.3436(16) . ?
C3 C4 1.5104(16) . ?
C4 C5 1.5307(18) . ?
C5 C6 1.5128(19) . ?
C6 C7 1.5210(18) . ?
C7 C8 1.5133(16) . ?
C8 C9 1.5111(16) . ?
C9 C10 1.4766(16) . ?
C10 C15 1.3926(16) . ?
C10 C11 1.4030(16) . ?
C11 C12 1.3728(17) . ?
C12 C13 1.3988(17) . ?
C13 C14 1.3954(16) . ?
C14 C15 1.3914(17) . ?

loop_
_geom_torsion_atom_site_label_1
_geom_torsion_atom_site_label_2
_geom_torsion_atom_site_label_3
_geom_torsion_atom_site_label_4
_geom_torsion
_geom_torsion_site_symmetry_1
_geom_torsion_site_symmetry_2
_geom_torsion_site_symmetry_3
_geom_torsion_site_symmetry_4
_geom_torsion_publ_flag
C1 O1 C2 O2 -1.25(18) . . . . ?
C1 O1 C2 C3 -179.87(11) . . . . ?
O2 C2 C3 C8 -9.69(19) . . . . ?
O1 C2 C3 C8 168.89(11) . . . . ?
O2 C2 C3 C4 169.86(12) . . . . ?
O1 C2 C3 C4 -11.56(15) . . . . ?
C8 C3 C4 C5 14.82(17) . . . . ?
C2 C3 C4 C5 -164.71(11) . . . . ?
C3 C4 C5 C6 -48.21(16) . . . . ?
C4 C5 C6 C7 63.48(16) . . . . ?
C5 C6 C7 C8 -43.03(16) . . . . ?
C2 C3 C8 C9 9.50(18) . . . . ?
C4 C3 C8 C9 -170.03(11) . . . . ?
C2 C3 C8 C7 -175.38(11) . . . . ?
C4 C3 C8 C7 5.09(19) . . . . ?
C6 C7 C8 C3 9.26(17) . . . . ?
C6 C7 C8 C9 -175.05(11) . . . . ?
C3 C8 C9 O3 96.05(14) . . . . ?
C7 C8 C9 O3 -79.51(13) . . . . ?
C3 C8 C9 C10 -90.59(14) . . . . ?
C7 C8 C9 C10 93.84(12) . . . . ?
O3 C9 C10 C15 -176.78(11) . . . . ?
C8 C9 C10 C15 10.17(16) . . . . ?
O3 C9 C10 C11 3.76(17) . . . . ?
C8 C9 C10 C11 -169.30(10) . . . . ?
C15 C10 C11 C12 1.88(17) . . . . ?
C9 C10 C11 C12 -178.63(10) . . . . ?
C10 C11 C12 C13 -0.52(18) . . . . ?
C16 O4 C13 C14 3.73(18) . . . . ?
C16 O4 C13 C12 -176.57(12) . . . . ?
C11 C12 C13 O4 178.91(11) . . . . ?
C11 C12 C13 C14 -1.38(18) . . . . ?
O4 C13 C14 C15 -178.47(11) . . . . ?
C12 C13 C14 C15 1.85(17) . . . . ?
C13 C14 C15 C10 -0.46(17) . . . . ?
C11 C10 C15 C14 -1.39(17) . . . . ?
C9 C10 C15 C14 179.15(10) . . . . ?
